data_4072391
loop_
_publ_author_name
'Marinescu, Smaranda C.'
'Singh, Rojendra'
'Hock, Adam S.'
'Wampler, Keith M.'
'Schrock, Richard R.'
'M\"uller, Peter'

_publ_section_title
;
 Syntheses and Structures of Molybdenum Imido Alkylidene Pyrrolide and
 Indolide Complexes
;
_journal_issue 24
_journal_name_full Organometallics
_journal_page_first 6570
_journal_paper_doi 10.1021/om800816q
_journal_volume 27
_journal_year 2008
_chemical_formula_sum 'C38 H53 Mo N3'
_chemical_formula_weight 647.77
_chemical_name_systematic
;

 ?

;
_space_group_IT_number 14
_symmetry_cell_setting monoclinic
_symmetry_space_group_name_Hall '-P 2yn'
_symmetry_space_group_name_H-M 'P 1 21/n 1'
_atom_sites_solution_hydrogens geom
_atom_sites_solution_primary direct
_atom_sites_solution_secondary difmap
_audit_creation_method SHELXL-97
_cell_angle_alpha 90.00
_cell_angle_beta 106.6340(10)
_cell_angle_gamma 90.00
_cell_formula_units_Z 4
_cell_length_a 14.0969(7)
_cell_length_b 17.7008(9)
_cell_length_c 14.2302(7)
_cell_measurement_reflns_used 100
_cell_measurement_temperature 100(2)
_cell_measurement_theta_max 25
_cell_measurement_theta_min 4
_cell_volume 3402.2(3)
_computing_cell_refinement 'SAINT 7.3 (Bruker-AXS, 2006)'
_computing_data_collection 'APEX2 2.1 (Bruker-AXS, 2007)'
_computing_data_reduction 'SAINT 7.3 (Bruker-AXS, 2006)'
_computing_molecular_graphics 'Bruker SHELXTL'
_computing_publication_material 'Bruker SHELXTL'
_computing_structure_refinement 'SHELXL-97 (Sheldrick, 1997)'
_computing_structure_solution 'SHELXS-97 (Sheldrick, 1990)'
_diffrn_ambient_temperature 100(2)
_diffrn_detector_area_resol_mean 8.3
_diffrn_measured_fraction_theta_full 1.000
_diffrn_measured_fraction_theta_max 1.000
_diffrn_measurement_device_type 'Bruker Smart APEX CCD'
_diffrn_measurement_method 'omega and phi scans'
_diffrn_radiation_monochromator graphite
_diffrn_radiation_source 'fine-focus sealed tube'
_diffrn_radiation_type MoK\a
_diffrn_radiation_wavelength 0.71073
_diffrn_reflns_av_R_equivalents 0.0402
_diffrn_reflns_av_sigmaI/netI 0.0214
_diffrn_reflns_limit_h_max 19
_diffrn_reflns_limit_h_min -19
_diffrn_reflns_limit_k_max 24
_diffrn_reflns_limit_k_min -24
_diffrn_reflns_limit_l_max 19
_diffrn_reflns_limit_l_min -19
_diffrn_reflns_number 75601
_diffrn_reflns_theta_full 29.57
_diffrn_reflns_theta_max 29.57
_diffrn_reflns_theta_min 1.79
_diffrn_standards_decay_% 0
_diffrn_standards_interval_count 0
_diffrn_standards_interval_time 0
_diffrn_standards_number 0
_exptl_absorpt_coefficient_mu 0.415
_exptl_absorpt_correction_T_max 0.8684
_exptl_absorpt_correction_T_min 0.8684
_exptl_absorpt_correction_type multi-scan
_exptl_absorpt_process_details 'SADABS (Sheldrick, 2007)'
_exptl_crystal_colour Orange
_exptl_crystal_density_diffrn 1.265
_exptl_crystal_density_meas 0
_exptl_crystal_density_method 'not measured'
_exptl_crystal_description Cube
_exptl_crystal_F_000 1376
_exptl_crystal_size_max 0.35
_exptl_crystal_size_mid 0.35
_exptl_crystal_size_min 0.35
_refine_diff_density_max 1.509
_refine_diff_density_min -0.881
_refine_diff_density_rms 0.066
_refine_ls_extinction_method none
_refine_ls_goodness_of_fit_ref 1.048
_refine_ls_hydrogen_treatment mixed
_refine_ls_matrix_type full
_refine_ls_number_parameters 390
_refine_ls_number_reflns 9558
_refine_ls_number_restraints 1
_refine_ls_restrained_S_all 1.047
_refine_ls_R_factor_all 0.0345
_refine_ls_R_factor_gt 0.0294
_refine_ls_shift/su_max 0.002
_refine_ls_shift/su_mean 0.000
_refine_ls_structure_factor_coef Fsqd
_refine_ls_weighting_details 'calc w=1/[\s^2^(Fo^2^)+(0.0296P)^2^+3.0517P] where P=(Fo^2^+2Fc^2^)/3'
_refine_ls_weighting_scheme calc
_refine_ls_wR_factor_gt 0.0710
_refine_ls_wR_factor_ref 0.0747
_reflns_number_gt 8519
_reflns_number_total 9558
_reflns_threshold_expression >2sigma(I)
_cod_data_source_file om800816q_si_004.cif
_cod_data_source_block 08053
_cod_depositor_comments
;
The following automatic conversions were performed:

'_symmetry_cell_setting' value 'Monoclinic' changed to 'monoclinic'
according to /home/saulius/struct/CIF-dictionaries/cif_core.dic
dictionary named 'cif_core.dic' version 2.4.1 from 2010-06-29.

Automatic conversion script
Id: cif_fix_values 1715 2011-07-08 13:25:40Z adriana 
;
_cod_original_sg_symbol_H-M P2(1)/n
_cod_database_code 4072391

loop_
_symmetry_equiv_pos_as_xyz
'x, y, z'
'-x+1/2, y+1/2, -z+1/2'
'-x, -y, -z'
'x-1/2, -y-1/2, z-1/2'

loop_
_atom_site_label
_atom_site_type_symbol
_atom_site_fract_x
_atom_site_fract_y
_atom_site_fract_z
_atom_site_U_iso_or_equiv
_atom_site_adp_type
_atom_site_occupancy
_atom_site_symmetry_multiplicity
_atom_site_calc_flag
_atom_site_refinement_flags
Mo1 Mo 0.739455(9) 0.134229(7) 0.615782(8) 0.01349(4) Uani 1 1 d .
C1 C 0.71581(11) 0.03536(8) 0.55540(10) 0.0174(3) Uani 1 1 d D
H1 H 0.6457(11) 0.0209(11) 0.5436(15) 0.026 Uiso 1 1 d D
C2 C 0.76431(11) -0.02224(9) 0.50420(11) 0.0197(3) Uani 1 1 d .
C3 C 0.75337(15) -0.10064(10) 0.54767(12) 0.0278(3) Uani 1 1 d .
H3A H 0.6832 -0.1108 0.5400 0.042 Uiso 1 1 calc R
H3B H 0.7900 -0.1014 0.6175 0.042 Uiso 1 1 calc R
H3C H 0.7799 -0.1395 0.5131 0.042 Uiso 1 1 calc R
C4 C 0.87482(12) -0.00855(11) 0.51756(13) 0.0280(4) Uani 1 1 d .
H4A H 0.8838 0.0411 0.4910 0.042 Uiso 1 1 calc R
H4B H 0.9004 -0.0478 0.4827 0.042 Uiso 1 1 calc R
H4C H 0.9108 -0.0103 0.5875 0.042 Uiso 1 1 calc R
C5 C 0.70669(11) -0.01751(9) 0.39460(11) 0.0183(3) Uani 1 1 d .
C6 C 0.62858(12) -0.06630(10) 0.34999(12) 0.0229(3) Uani 1 1 d .
H6A H 0.6101 -0.1048 0.3877 0.028 Uiso 1 1 calc R
C7 C 0.57766(12) -0.05896(11) 0.25072(13) 0.0284(4) Uani 1 1 d .
H7A H 0.5256 -0.0931 0.2214 0.034 Uiso 1 1 calc R
C8 C 0.60209(14) -0.00282(12) 0.19479(12) 0.0303(4) Uani 1 1 d .
H8A H 0.5674 0.0018 0.1272 0.036 Uiso 1 1 calc R
C9 C 0.67779(14) 0.04688(11) 0.23821(13) 0.0286(4) Uani 1 1 d .
H9A H 0.6945 0.0863 0.2005 0.034 Uiso 1 1 calc R
C10 C 0.72926(12) 0.03932(10) 0.33658(12) 0.0235(3) Uani 1 1 d .
H10A H 0.7812 0.0737 0.3652 0.028 Uiso 1 1 calc R
N1 N 0.86479(9) 0.14353(7) 0.62303(9) 0.0170(2) Uani 1 1 d .
C11 C 0.96720(11) 0.15194(9) 0.64222(11) 0.0188(3) Uani 1 1 d .
C12 C 1.03212(11) 0.10458(9) 0.71290(12) 0.0219(3) Uani 1 1 d .
C13 C 1.13354(12) 0.11539(11) 0.72917(13) 0.0277(4) Uani 1 1 d .
H13A H 1.1787 0.0839 0.7748 0.033 Uiso 1 1 calc R
C14 C 1.17024(12) 0.17144(11) 0.67992(14) 0.0311(4) Uani 1 1 d .
H14A H 1.2397 0.1785 0.6936 0.037 Uiso 1 1 calc R
C15 C 1.10631(13) 0.21629(10) 0.61177(14) 0.0288(4) Uani 1 1 d .
H15A H 1.1323 0.2540 0.5786 0.035 Uiso 1 1 calc R
C16 C 1.00411(12) 0.20762(9) 0.59026(12) 0.0225(3) Uani 1 1 d .
C17 C 0.99581(13) 0.04446(10) 0.77050(13) 0.0275(3) Uani 1 1 d .
H17A H 0.9223 0.0400 0.7430 0.033 Uiso 1 1 calc R
C18 C 1.04246(16) -0.03355(11) 0.76300(16) 0.0401(5) Uani 1 1 d .
H18A H 1.0286 -0.0479 0.6939 0.060 Uiso 1 1 calc R
H18B H 1.0142 -0.0714 0.7975 0.060 Uiso 1 1 calc R
H18C H 1.1142 -0.0309 0.7929 0.060 Uiso 1 1 calc R
C19 C 1.01933(15) 0.06583(13) 0.87932(14) 0.0380(4) Uani 1 1 d .
H19A H 0.9901 0.1152 0.8854 0.057 Uiso 1 1 calc R
H19B H 1.0913 0.0683 0.9082 0.057 Uiso 1 1 calc R
H19C H 0.9916 0.0276 0.9138 0.057 Uiso 1 1 calc R
C20 C 0.93535(14) 0.25480(10) 0.51076(14) 0.0277(3) Uani 1 1 d .
H20A H 0.8666 0.2477 0.5158 0.033 Uiso 1 1 calc R
C21 C 0.93702(18) 0.22660(14) 0.40924(15) 0.0431(5) Uani 1 1 d .
H21A H 0.9215 0.1725 0.4034 0.065 Uiso 1 1 calc R
H21B H 1.0029 0.2349 0.4011 0.065 Uiso 1 1 calc R
H21C H 0.8877 0.2544 0.3584 0.065 Uiso 1 1 calc R
C22 C 0.95917(19) 0.33936(12) 0.5219(2) 0.0492(6) Uani 1 1 d .
H22A H 0.9569 0.3564 0.5867 0.074 Uiso 1 1 calc R
H22B H 0.9103 0.3675 0.4710 0.074 Uiso 1 1 calc R
H22C H 1.0255 0.3482 0.5150 0.074 Uiso 1 1 calc R
N2 N 0.56398(9) 0.15652(8) 0.58552(10) 0.0196(2) Uani 1 1 d .
C23 C 0.58154(11) 0.16001(9) 0.49582(11) 0.0186(3) Uani 1 1 d .
C24 C 0.64428(11) 0.22149(9) 0.49194(11) 0.0191(3) Uani 1 1 d .
C25 C 0.65908(12) 0.26191(9) 0.58291(11) 0.0205(3) Uani 1 1 d .
C26 C 0.60989(11) 0.21969(9) 0.63768(11) 0.0195(3) Uani 1 1 d .
C27 C 0.52695(12) 0.11020(9) 0.41304(12) 0.0230(3) Uani 1 1 d .
H27A H 0.5111 0.0622 0.4393 0.035 Uiso 1 1 calc R
H27B H 0.5684 0.1006 0.3696 0.035 Uiso 1 1 calc R
H27C H 0.4656 0.1352 0.3760 0.035 Uiso 1 1 calc R
C28 C 0.67044(13) 0.24739(10) 0.40216(12) 0.0262(3) Uani 1 1 d .
H28A H 0.6979 0.2049 0.3742 0.039 Uiso 1 1 calc R
H28B H 0.7197 0.2879 0.4199 0.039 Uiso 1 1 calc R
H28C H 0.6109 0.2662 0.3537 0.039 Uiso 1 1 calc R
C29 C 0.70993(15) 0.33680(10) 0.60857(14) 0.0297(4) Uani 1 1 d .
H29A H 0.6723 0.3758 0.5646 0.045 Uiso 1 1 calc R
H29B H 0.7769 0.3338 0.6014 0.045 Uiso 1 1 calc R
H29C H 0.7138 0.3497 0.6765 0.045 Uiso 1 1 calc R
C30 C 0.59216(13) 0.23809(10) 0.73391(12) 0.0256(3) Uani 1 1 d .
H30A H 0.5230 0.2533 0.7230 0.038 Uiso 1 1 calc R
H30B H 0.6359 0.2795 0.7654 0.038 Uiso 1 1 calc R
H30C H 0.6060 0.1935 0.7764 0.038 Uiso 1 1 calc R
N3 N 0.75511(9) 0.11294(7) 0.76402(9) 0.0163(2) Uani 1 1 d .
C31 C 0.71056(11) 0.05735(8) 0.80633(11) 0.0166(3) Uani 1 1 d .
C32 C 0.72903(11) 0.07182(9) 0.90537(11) 0.0187(3) Uani 1 1 d .
C33 C 0.78776(12) 0.13855(9) 0.92603(11) 0.0190(3) Uani 1 1 d .
C34 C 0.80208(11) 0.16258(9) 0.83907(11) 0.0182(3) Uani 1 1 d .
C35 C 0.65243(12) -0.00606(9) 0.74828(11) 0.0206(3) Uani 1 1 d .
H35A H 0.6259 -0.0378 0.7912 0.031 Uiso 1 1 calc R
H35B H 0.6955 -0.0365 0.7200 0.031 Uiso 1 1 calc R
H35C H 0.5977 0.0144 0.6954 0.031 Uiso 1 1 calc R
C36 C 0.69362(13) 0.02663(10) 0.97817(12) 0.0250(3) Uani 1 1 d .
H36A H 0.6498 -0.0139 0.9440 0.037 Uiso 1 1 calc R
H36B H 0.6574 0.0597 1.0111 0.037 Uiso 1 1 calc R
H36C H 0.7506 0.0046 1.0269 0.037 Uiso 1 1 calc R
C37 C 0.82954(14) 0.17506(10) 1.02503(12) 0.0280(4) Uani 1 1 d .
H37A H 0.8990 0.1603 1.0522 0.042 Uiso 1 1 calc R
H37B H 0.7917 0.1585 1.0693 0.042 Uiso 1 1 calc R
H37C H 0.8251 0.2301 1.0179 0.042 Uiso 1 1 calc R
C38 C 0.85852(13) 0.23065(9) 0.82389(12) 0.0248(3) Uani 1 1 d .
H38A H 0.8121 0.2701 0.7908 0.037 Uiso 1 1 calc R
H38B H 0.9017 0.2171 0.7834 0.037 Uiso 1 1 calc R
H38C H 0.8989 0.2495 0.8875 0.037 Uiso 1 1 calc R

loop_
_atom_site_aniso_label
_atom_site_aniso_U_11
_atom_site_aniso_U_22
_atom_site_aniso_U_33
_atom_site_aniso_U_23
_atom_site_aniso_U_13
_atom_site_aniso_U_12
Mo1 0.01552(6) 0.01359(6) 0.01215(6) 0.00090(4) 0.00521(4) 0.00046(4)
C1 0.0224(7) 0.0172(7) 0.0139(6) 0.0001(5) 0.0072(5) 0.0018(5)
C2 0.0219(7) 0.0210(7) 0.0164(6) -0.0011(5) 0.0058(5) 0.0037(6)
C3 0.0440(10) 0.0202(8) 0.0219(7) 0.0030(6) 0.0137(7) 0.0088(7)
C4 0.0201(7) 0.0390(10) 0.0237(8) -0.0085(7) 0.0043(6) 0.0061(7)
C5 0.0201(7) 0.0199(7) 0.0159(6) -0.0030(5) 0.0069(5) 0.0029(5)
C6 0.0228(7) 0.0237(7) 0.0247(8) -0.0021(6) 0.0107(6) -0.0008(6)
C7 0.0206(7) 0.0355(9) 0.0270(8) -0.0096(7) 0.0036(6) -0.0021(7)
C8 0.0308(9) 0.0424(10) 0.0166(7) -0.0042(7) 0.0049(6) 0.0051(8)
C9 0.0322(9) 0.0348(9) 0.0226(8) 0.0044(7) 0.0141(7) 0.0026(7)
C10 0.0226(7) 0.0238(8) 0.0249(8) -0.0015(6) 0.0078(6) -0.0009(6)
N1 0.0184(6) 0.0164(6) 0.0173(6) 0.0022(4) 0.0067(5) -0.0012(4)
C11 0.0182(6) 0.0185(7) 0.0217(7) -0.0061(5) 0.0088(5) -0.0030(5)
C12 0.0202(7) 0.0219(7) 0.0224(7) -0.0081(6) 0.0041(6) 0.0002(6)
C13 0.0201(7) 0.0323(9) 0.0287(8) -0.0149(7) 0.0040(6) 0.0033(6)
C14 0.0189(7) 0.0393(10) 0.0386(10) -0.0221(8) 0.0137(7) -0.0077(7)
C15 0.0262(8) 0.0294(9) 0.0368(9) -0.0116(7) 0.0186(7) -0.0081(7)
C16 0.0243(7) 0.0208(7) 0.0269(8) -0.0067(6) 0.0146(6) -0.0038(6)
C17 0.0241(8) 0.0280(8) 0.0260(8) 0.0044(7) -0.0001(6) 0.0021(6)
C18 0.0405(11) 0.0285(9) 0.0409(11) 0.0033(8) -0.0051(9) 0.0057(8)
C19 0.0359(10) 0.0499(12) 0.0251(9) 0.0073(8) 0.0036(7) 0.0074(9)
C20 0.0315(8) 0.0236(8) 0.0336(9) 0.0043(7) 0.0183(7) -0.0026(7)
C21 0.0497(12) 0.0530(13) 0.0305(10) 0.0057(9) 0.0179(9) 0.0053(10)
C22 0.0527(13) 0.0247(10) 0.0727(17) 0.0077(10) 0.0223(12) -0.0022(9)
N2 0.0179(6) 0.0204(6) 0.0213(6) -0.0019(5) 0.0068(5) 0.0023(5)
C23 0.0170(6) 0.0190(7) 0.0189(7) 0.0004(5) 0.0037(5) 0.0037(5)
C24 0.0205(7) 0.0193(7) 0.0174(7) 0.0030(5) 0.0054(5) 0.0046(5)
C25 0.0243(7) 0.0157(7) 0.0203(7) 0.0017(5) 0.0048(6) 0.0031(5)
C26 0.0220(7) 0.0183(7) 0.0190(7) -0.0011(5) 0.0069(5) 0.0057(5)
C27 0.0206(7) 0.0220(7) 0.0232(7) -0.0040(6) 0.0010(6) 0.0028(6)
C28 0.0295(8) 0.0279(8) 0.0222(7) 0.0082(6) 0.0088(6) 0.0013(7)
C29 0.0391(9) 0.0178(7) 0.0306(9) 0.0008(6) 0.0075(7) -0.0033(7)
C30 0.0307(8) 0.0265(8) 0.0226(7) -0.0036(6) 0.0123(6) 0.0057(7)
N3 0.0200(6) 0.0158(6) 0.0136(5) 0.0003(4) 0.0057(4) -0.0018(5)
C31 0.0184(6) 0.0169(6) 0.0160(6) 0.0019(5) 0.0072(5) 0.0006(5)
C32 0.0218(7) 0.0200(7) 0.0157(6) 0.0021(5) 0.0075(5) 0.0031(5)
C33 0.0224(7) 0.0200(7) 0.0138(6) -0.0008(5) 0.0038(5) 0.0035(5)
C34 0.0206(7) 0.0172(7) 0.0160(6) -0.0013(5) 0.0040(5) -0.0011(5)
C35 0.0247(7) 0.0184(7) 0.0213(7) -0.0002(6) 0.0104(6) -0.0038(6)
C36 0.0313(8) 0.0277(8) 0.0194(7) 0.0047(6) 0.0130(6) 0.0026(7)
C37 0.0371(9) 0.0292(9) 0.0156(7) -0.0038(6) 0.0043(6) 0.0025(7)
C38 0.0304(8) 0.0205(7) 0.0230(7) -0.0032(6) 0.0070(6) -0.0062(6)

loop_
_atom_type_symbol
_atom_type_description
_atom_type_scat_dispersion_real
_atom_type_scat_dispersion_imag
_atom_type_scat_source
C C 0.0033 0.0016 'International Tables Vol C Tables 4.2.6.8 and 6.1.1.4'
H H 0.0000 0.0000 'International Tables Vol C Tables 4.2.6.8 and 6.1.1.4'
N N 0.0061 0.0033 'International Tables Vol C Tables 4.2.6.8 and 6.1.1.4'
Mo Mo -1.6832 0.6857 'International Tables Vol C Tables 4.2.6.8 and 6.1.1.4'

loop_
_geom_angle_atom_site_label_1
_geom_angle_atom_site_label_2
_geom_angle_atom_site_label_3
_geom_angle
N1 Mo1 C1 98.86(6)
N1 Mo1 N3 98.30(5)
C1 Mo1 N3 103.88(5)
N1 Mo1 N2 163.77(5)
C1 Mo1 N2 91.78(6)
N3 Mo1 N2 90.93(5)
N1 Mo1 C23 136.99(6)
C1 Mo1 C23 81.44(6)
N3 Mo1 C23 123.60(5)
N2 Mo1 C23 32.81(5)
N1 Mo1 C24 108.72(5)
C1 Mo1 C24 105.24(6)
N3 Mo1 C24 136.13(5)
N2 Mo1 C24 56.26(5)
C23 Mo1 C24 33.77(5)
N1 Mo1 C26 135.20(6)
C1 Mo1 C26 124.93(6)
N3 Mo1 C26 81.42(5)
N2 Mo1 C26 33.21(5)
C23 Mo1 C26 53.78(5)
C24 Mo1 C26 55.01(5)
N1 Mo1 C25 108.71(6)
C1 Mo1 C25 136.02(6)
N3 Mo1 C25 105.17(5)
N2 Mo1 C25 55.68(5)
C23 Mo1 C25 54.99(5)
C24 Mo1 C25 33.82(5)
C26 Mo1 C25 32.66(5)
C2 C1 Mo1 140.63(11)
C1 C2 C4 114.44(13)
C1 C2 C5 105.60(12)
C4 C2 C5 109.84(13)
C1 C2 C3 107.43(13)
C4 C2 C3 107.85(14)
C5 C2 C3 111.71(13)
C10 C5 C6 117.36(14)
C10 C5 C2 119.67(14)
C6 C5 C2 122.92(14)
C7 C6 C5 120.75(16)
C8 C7 C6 120.73(16)
C7 C8 C9 119.27(16)
C8 C9 C10 120.20(17)
C9 C10 C5 121.68(16)
C11 N1 Mo1 172.41(11)
N1 C11 C16 119.00(14)
N1 C11 C12 119.64(14)
C16 C11 C12 121.36(14)
C13 C12 C11 117.26(16)
C13 C12 C17 119.63(15)
C11 C12 C17 123.11(14)
C12 C13 C14 121.57(17)
C15 C14 C13 120.20(15)
C14 C15 C16 121.36(17)
C15 C16 C11 118.23(16)
C15 C16 C20 120.30(15)
C11 C16 C20 121.44(14)
C12 C17 C19 111.28(15)
C12 C17 C18 111.88(16)
C19 C17 C18 108.44(15)
C16 C20 C22 112.80(17)
C16 C20 C21 110.19(15)
C22 C20 C21 110.66(17)
C23 N2 C26 106.24(13)
C23 N2 Mo1 74.02(8)
C26 N2 Mo1 74.98(8)
N2 C23 C24 110.69(13)
N2 C23 C27 121.19(14)
C24 C23 C27 127.56(14)
N2 C23 Mo1 73.16(8)
C24 C23 Mo1 73.40(8)
C27 C23 Mo1 127.15(10)
C23 C24 C25 106.16(13)
C23 C24 C28 125.31(14)
C25 C24 C28 127.31(15)
C23 C24 Mo1 72.83(8)
C25 C24 Mo1 75.93(8)
C28 C24 Mo1 126.25(11)
C26 C25 C24 105.55(13)
C26 C25 C29 127.92(15)
C24 C25 C29 126.37(15)
C26 C25 Mo1 71.62(9)
C24 C25 Mo1 70.25(8)
C29 C25 Mo1 126.20(11)
N2 C26 C25 111.12(13)
N2 C26 C30 119.20(14)
C25 C26 C30 129.27(15)
N2 C26 Mo1 71.80(8)
C25 C26 Mo1 75.72(9)
C30 C26 Mo1 125.06(11)
C31 N3 C34 106.74(12)
C31 N3 Mo1 129.24(10)
C34 N3 Mo1 123.26(10)
C32 C31 N3 109.46(13)
C32 C31 C35 128.12(14)
N3 C31 C35 122.42(13)
C31 C32 C33 107.04(13)
C31 C32 C36 126.99(15)
C33 C32 C36 125.97(14)
C34 C33 C32 107.26(13)
C34 C33 C37 126.07(15)
C32 C33 C37 126.64(14)
C33 C34 N3 109.50(13)
C33 C34 C38 126.90(14)
N3 C34 C38 123.60(13)

loop_
_geom_bond_atom_site_label_1
_geom_bond_atom_site_label_2
_geom_bond_distance
Mo1 N1 1.7479(13)
Mo1 C1 1.9360(15)
Mo1 N3 2.0915(12)
Mo1 N2 2.4188(13)
Mo1 C23 2.4294(15)
Mo1 C24 2.4368(15)
Mo1 C26 2.4591(15)
Mo1 C25 2.5113(15)
C1 C2 1.524(2)
C2 C4 1.534(2)
C2 C5 1.541(2)
C2 C3 1.545(2)
C5 C10 1.395(2)
C5 C6 1.400(2)
C6 C7 1.395(2)
C7 C8 1.377(3)
C8 C9 1.385(3)
C9 C10 1.386(2)
N1 C11 1.3982(19)
C11 C16 1.417(2)
C11 C12 1.423(2)
C12 C13 1.395(2)
C12 C17 1.519(2)
C13 C14 1.397(3)
C14 C15 1.372(3)
C15 C16 1.393(2)
C16 C20 1.513(3)
C17 C19 1.535(3)
C17 C18 1.546(3)
C20 C22 1.532(3)
C20 C21 1.535(3)
N2 C23 1.369(2)
N2 C26 1.395(2)
C23 C24 1.413(2)
C23 C27 1.496(2)
C24 C25 1.441(2)
C24 C28 1.499(2)
C25 C26 1.399(2)
C25 C29 1.502(2)
C26 C30 1.497(2)
N3 C31 1.3933(18)
N3 C34 1.3950(18)
C31 C32 1.382(2)
C31 C35 1.492(2)
C32 C33 1.424(2)
C32 C36 1.503(2)
C33 C34 1.377(2)
C33 C37 1.508(2)
C34 C38 1.493(2)
